data_4120158
loop_
_publ_author_name
'Johnathon D. Dooley'
'Suresh Reddy Chidipudi'
'Hon Wai Lam'

_publ_section_title
;
 Catalyst-Controlled Divergent C-H Functionalization of Unsymmetrical
 2-Aryl Cyclic 1,3-Dicarbonyl Compounds with Alkynes and Alkenes
;
_journal_name_full 'Journal of the American Chemical Society'
_journal_page_first 10829
_journal_page_last 10836
_journal_paper_doi 10.1021/ja404867k
_journal_volume 135
_journal_year 2013
_chemical_formula_moiety 'C31 H24 N2 O6'
_chemical_formula_sum 'C31 H24 N2 O6'
_chemical_formula_weight 520.52
_chemical_name_systematic
;
 ?
;
_space_group_crystal_system monoclinic
_space_group_IT_number 14
_space_group_name_Hall '-P 2yn'
_space_group_name_H-M_alt 'P 1 21/n 1'
_symmetry_space_group_name_Hall '-P 2yn'
_symmetry_space_group_name_H-M 'P 1 21/n 1'
_atom_sites_solution_hydrogens difmap
_atom_sites_solution_primary direct
_atom_sites_solution_secondary difmap
_audit_creation_method SHELXL-2013
_cell_angle_alpha 90
_cell_angle_beta 111.233(3)
_cell_angle_gamma 90
_cell_formula_units_Z 4
_cell_length_a 11.8817(3)
_cell_length_b 18.9488(3)
_cell_length_c 12.1070(3)
_cell_measurement_reflns_used 9846
_cell_measurement_temperature 120(2)
_cell_measurement_theta_max 75.9750
_cell_measurement_theta_min 4.4430
_cell_volume 2540.78(11)
_computing_cell_refinement 'CrysAlisPro (Agilent Technologies, 2011)'
_computing_data_collection 'CrysAlisPro (Agilent Technologies, 2011)'
_computing_data_reduction 'CrysAlisPro (Agilent Technologies, 2011)'
_computing_molecular_graphics 'SHELXTL (Sheldrick, 2008)'
_computing_publication_material 'SHELXTL (Sheldrick, 2008) and local programs'
_computing_structure_refinement 'SHELXL-2013 (Sheldrick, 2013)'
_computing_structure_solution 'SHELXTL (Sheldrick, 2008)'
_diffrn_ambient_temperature 120(2)
_diffrn_detector_area_resol_mean 10.3147
_diffrn_measured_fraction_theta_full 1.000
_diffrn_measured_fraction_theta_max 0.994
_diffrn_measurement_device_type 'Agilent Technologies SuperNova'
_diffrn_measurement_method '\w scans'
_diffrn_radiation_type CuK\a
_diffrn_radiation_wavelength 1.54184
_diffrn_reflns_av_R_equivalents 0.0377
_diffrn_reflns_av_unetI/netI 0.0222
_diffrn_reflns_Laue_measured_fraction_full 1.000
_diffrn_reflns_Laue_measured_fraction_max 0.994
_diffrn_reflns_limit_h_max 14
_diffrn_reflns_limit_h_min -14
_diffrn_reflns_limit_k_max 23
_diffrn_reflns_limit_k_min -23
_diffrn_reflns_limit_l_max 15
_diffrn_reflns_limit_l_min -14
_diffrn_reflns_number 32473
_diffrn_reflns_point_group_measured_fraction_full 1.000
_diffrn_reflns_point_group_measured_fraction_max 0.994
_diffrn_reflns_theta_full 67.684
_diffrn_reflns_theta_max 76.249
_diffrn_reflns_theta_min 4.468
_exptl_absorpt_coefficient_mu 0.783
_exptl_absorpt_correction_T_max 0.970
_exptl_absorpt_correction_T_min 0.890
_exptl_absorpt_correction_type gaussian
_exptl_absorpt_process_details
;
CrysAlisPro, Agilent Technologies,
Version 1.171.36.24 (release 03-12-2012 CrysAlis171 .NET)
(compiled Dec  3 2012,18:21:49)
numerical absorption correction based on gaussian integration over
   a multifaceted crystal model
;
_exptl_crystal_colour colourless
_exptl_crystal_density_diffrn 1.361
_exptl_crystal_description plate
_exptl_crystal_F_000 1088
_exptl_crystal_size_max 0.234
_exptl_crystal_size_mid 0.123
_exptl_crystal_size_min 0.046
_refine_diff_density_max 0.262
_refine_diff_density_min -0.272
_refine_diff_density_rms 0.041
_refine_ls_extinction_coef 0.00090(12)
_refine_ls_extinction_expression Fc^*^=kFc[1+0.001xFc^2^\l^3^/sin(2\q)]^-1/4^
_refine_ls_extinction_method SHELXL
_refine_ls_goodness_of_fit_ref 1.104
_refine_ls_hydrogen_treatment constr
_refine_ls_matrix_type full
_refine_ls_number_parameters 465
_refine_ls_number_reflns 5283
_refine_ls_number_restraints 24
_refine_ls_restrained_S_all 1.104
_refine_ls_R_factor_all 0.0575
_refine_ls_R_factor_gt 0.0494
_refine_ls_shift/su_max 0.000
_refine_ls_shift/su_mean 0.000
_refine_ls_structure_factor_coef Fsqd
_refine_ls_weighting_details
;
 w=1/[\s^2^(Fo^2^)+(0.0376P)^2^+1.4433P]
 where P=(Fo^2^+2Fc^2^)/3
;
_refine_ls_weighting_scheme calc
_refine_ls_wR_factor_gt 0.1133
_refine_ls_wR_factor_ref 0.1178
_reflns_Friedel_coverage 0.000
_reflns_number_gt 4597
_reflns_number_total 5283
_reflns_threshold_expression 'I > 2\s(I)'
_cod_data_source_file ja404867k_si_003.cif
_cod_data_source_block hl3008
_cod_database_code 4120158
_shelx_space_group_comment
;
The symmetry employed for this shelxl refinement is uniquely defined
by the following loop, which should always be used as a source of
symmetry information in preference to the above space-group names.
They are only intended as comments.
;
_shelx_estimated_absorpt_t_min 0.838
_shelx_estimated_absorpt_t_max 0.965
_shelxl_version_number 2013-2

loop_
_space_group_symop_operation_xyz
'x, y, z'
'-x+1/2, y+1/2, -z+1/2'
'-x, -y, -z'
'x-1/2, -y-1/2, z-1/2'

loop_
_atom_site_label
_atom_site_type_symbol
_atom_site_fract_x
_atom_site_fract_y
_atom_site_fract_z
_atom_site_U_iso_or_equiv
_atom_site_adp_type
_atom_site_occupancy
_atom_site_site_symmetry_multiplicity
_atom_site_calc_flag
_atom_site_refinement_flags_posn
_atom_site_refinement_flags_adp
_atom_site_refinement_flags_occupancy
_atom_site_disorder_assembly
_atom_site_disorder_group
O1 O 0.5121(9) 0.0347(5) 0.8281(6) 0.0300(11) Uani 0.791(4) 1 d . . P A 1
O2 O 0.1976(4) -0.1057(2) 0.5857(4) 0.0367(7) Uani 0.791(4) 1 d . . P A 1
N1 N 0.4370(3) 0.05630(15) 0.6299(3) 0.0248(6) Uani 0.791(4) 1 d . . P A 1
C1 C 0.4341(8) 0.0237(4) 0.7302(8) 0.0212(11) Uani 0.791(4) 1 d . . P A 1
C2 C 0.32174(14) -0.02114(8) 0.72102(14) 0.0260(3) Uani 0.791(4) 1 d . . P A 1
C3 C 0.2566(5) -0.0545(4) 0.5959(6) 0.0268(11) Uani 0.791(4) 1 d . . P A 1
C4 C 0.2685(3) -0.0133(2) 0.4965(3) 0.0267(7) Uani 0.791(4) 1 d . . P A 1
C5 C 0.1910(2) -0.03093(14) 0.3824(2) 0.0341(6) Uani 0.791(4) 1 d . . P A 1
H5 H 0.1316 -0.0665 0.3717 0.041 Uiso 0.791(4) 1 calc R U P A 1
C6 C 0.1998(2) 0.00302(14) 0.2849(2) 0.0395(6) Uani 0.791(4) 1 d . . P A 1
H6 H 0.1464 -0.0086 0.2072 0.047 Uiso 0.791(4) 1 calc R U P A 1
C7 C 0.2878(2) 0.05429(14) 0.3020(2) 0.0396(6) Uani 0.791(4) 1 d . . P A 1
H7 H 0.2950 0.0774 0.2353 0.048 Uiso 0.791(4) 1 calc R U P A 1
C8 C 0.3656(3) 0.07242(17) 0.4150(3) 0.0327(6) Uani 0.791(4) 1 d . . P A 1
H8 H 0.4254 0.1076 0.4248 0.039 Uiso 0.791(4) 1 calc R U P A 1
C9 C 0.3564(3) 0.03901(16) 0.5148(3) 0.0247(6) Uani 0.791(4) 1 d . . P A 1
C10 C 0.5335(3) 0.10758(15) 0.6426(3) 0.0333(6) Uani 0.791(4) 1 d . . P A 1
H10A H 0.4978 0.1530 0.6090 0.050 Uiso 0.791(4) 1 calc R U P A 1
H10B H 0.5848 0.0904 0.6006 0.050 Uiso 0.791(4) 1 calc R U P A 1
H10C H 0.5824 0.1137 0.7268 0.050 Uiso 0.791(4) 1 calc R U P A 1
O1' O 0.1796(15) -0.1157(9) 0.6146(14) 0.041(3) Uani 0.209(4) 1 d . . P A 2
O2' O 0.508(4) 0.029(2) 0.801(2) 0.028(4) Uani 0.209(4) 1 d . . P A 2
C8' C 0.2992(12) 0.0487(6) 0.3856(10) 0.044(3) Uani 0.209(4) 1 d . . P A 2
H8' H 0.2355 0.0338 0.3159 0.053 Uiso 0.209(4) 1 calc R U P A 2
C7' C 0.3783(12) 0.0974(8) 0.3782(13) 0.051(3) Uani 0.209(4) 1 d . . P A 2
H7' H 0.3687 0.1165 0.3028 0.061 Uiso 0.209(4) 1 calc R U P A 2
C6' C 0.4718(9) 0.1203(5) 0.4750(9) 0.041(2) Uani 0.209(4) 1 d . . P A 2
H6' H 0.5276 0.1538 0.4663 0.049 Uiso 0.209(4) 1 calc R U P A 2
C5' C 0.4857(10) 0.0941(5) 0.5887(13) 0.035(2) Uani 0.209(4) 1 d . . P A 2
H5' H 0.5492 0.1105 0.6574 0.042 Uiso 0.209(4) 1 calc R U P A 2
C4' C 0.4054(12) 0.0446(7) 0.5971(12) 0.019(3) Uani 0.209(4) 1 d . U P A 2
C9' C 0.3104(13) 0.0190(7) 0.4989(9) 0.023(2) Uani 0.209(4) 1 d . U P A 2
N1' N 0.2348(11) -0.0332(6) 0.5076(10) 0.029(2) Uani 0.209(4) 1 d . . P A 2
C1' C 0.245(3) -0.055(2) 0.618(3) 0.038(6) Uani 0.209(4) 1 d . U P A 2
C2' C 0.32174(14) -0.02114(8) 0.72102(14) 0.0260(3) Uani 0.209(4) 1 d . . P A 2
C3' C 0.414(3) 0.020(2) 0.715(4) 0.038(9) Uani 0.209(4) 1 d . U P A 2
C10' C 0.1399(10) -0.0624(6) 0.3976(9) 0.052(3) Uani 0.209(4) 1 d . . P A 2
H10D H 0.0990 -0.1021 0.4190 0.078 Uiso 0.209(4) 1 calc R U P A 2
H10E H 0.1782 -0.0788 0.3428 0.078 Uiso 0.209(4) 1 calc R U P A 2
H10F H 0.0809 -0.0255 0.3594 0.078 Uiso 0.209(4) 1 calc R U P A 2
O3 O 0.83949(13) -0.25015(8) 1.01683(13) 0.0483(4) Uani 1 1 d . . . . .
O4 O 0.7658(2) -0.28906(14) 0.83990(17) 0.1068(10) Uani 1 1 d . . . . .
O5 O 0.2847(2) -0.25113(9) 0.8837(2) 0.0961(8) Uani 1 1 d . . . . .
O6 O -0.01440(13) -0.10368(8) 0.92058(14) 0.0497(4) Uani 1 1 d . . . . .
N2 N 0.75956(16) -0.25257(9) 0.91987(15) 0.0442(4) Uani 1 1 d . . . . .
C11 C 0.35006(14) -0.07312(8) 0.82304(14) 0.0251(3) Uani 1 1 d . . . . .
C12 C 0.27772(14) -0.06228(8) 0.88543(14) 0.0255(3) Uani 1 1 d . . . . .
C13 C 0.20405(14) 0.00117(8) 0.84034(14) 0.0265(3) Uani 1 1 d . . . . .
C14 C 0.12586(15) 0.03763(9) 0.88197(16) 0.0308(4) Uani 1 1 d . . . . .
H14 H 0.1073 0.0201 0.9469 0.037 Uiso 1 1 calc R U . . .
C15 C 0.07544(16) 0.10048(9) 0.82616(18) 0.0360(4) Uani 1 1 d . . . . .
H15 H 0.0222 0.1261 0.8539 0.043 Uiso 1 1 calc R U . . .
C16 C 0.10142(17) 0.12636(10) 0.73106(18) 0.0387(4) Uani 1 1 d . . . . .
H16 H 0.0658 0.1694 0.6946 0.046 Uiso 1 1 calc R U . . .
C17 C 0.17938(16) 0.08995(9) 0.68809(17) 0.0347(4) Uani 1 1 d . . . . .
H17 H 0.1970 0.1073 0.6225 0.042 Uiso 1 1 calc R U . . .
C18 C 0.22981(14) 0.02818(9) 0.74404(15) 0.0280(3) Uani 1 1 d . . . . .
C19 C 0.45159(14) -0.12322(8) 0.84858(14) 0.0245(3) Uani 1 1 d . . . . .
C20 C 0.46301(16) -0.16686(9) 0.76071(15) 0.0328(4) Uani 1 1 d . . . . .
H20 H 0.4016 -0.1670 0.6841 0.039 Uiso 1 1 calc R U . . .
C21 C 0.56298(17) -0.21008(10) 0.78385(16) 0.0371(4) Uani 1 1 d . . . . .
H21 H 0.5709 -0.2397 0.7238 0.045 Uiso 1 1 calc R U . . .
C22 C 0.65098(15) -0.20919(9) 0.89614(15) 0.0315(4) Uani 1 1 d . . . . .
C23 C 0.64226(16) -0.16699(9) 0.98569(15) 0.0323(4) Uani 1 1 d . . . . .
H23 H 0.7032 -0.1678 1.0626 0.039 Uiso 1 1 calc R U . . .
C24 C 0.54248(15) -0.12359(9) 0.96058(15) 0.0316(4) Uani 1 1 d . . . . .
H24 H 0.5358 -0.0935 1.0207 0.038 Uiso 1 1 calc R U . . .
C25 C 0.26875(16) -0.10652(9) 0.98490(15) 0.0306(4) Uani 1 1 d . . . . .
H25A H 0.2511 -0.0752 1.0420 0.037 Uiso 1 1 calc R U . . .
H25B H 0.3481 -0.1289 1.0269 0.037 Uiso 1 1 calc R U . . .
C26 C 0.17107(17) -0.16501(9) 0.94552(18) 0.0363(4) Uani 1 1 d . . . . .
C27 C 0.1949(2) -0.21540(11) 0.8580(3) 0.0613(7) Uani 1 1 d . . . . .
C28 C 0.0904(3) -0.21488(16) 0.7406(3) 0.0849(11) Uani 1 1 d . . . . .
H28A H 0.1197 -0.2055 0.6751 0.102 Uiso 1 1 calc R U . . .
H28B H 0.0485 -0.2610 0.7263 0.102 Uiso 1 1 calc R U . . .
C29 C 0.0058(3) -0.15701(17) 0.7475(2) 0.0735(8) Uani 1 1 d . . . . .
H29A H 0.0113 -0.1159 0.6992 0.088 Uiso 1 1 calc R U . . .
H29B H -0.0787 -0.1741 0.7180 0.088 Uiso 1 1 calc R U . . .
C30 C 0.04523(18) -0.13685(10) 0.87664(18) 0.0409(4) Uani 1 1 d . . . . .
C31 C 0.1720(2) -0.20526(12) 1.0556(2) 0.0551(6) Uani 1 1 d . . . . .
H31A H 0.1080 -0.2410 1.0323 0.083 Uiso 1 1 calc R U . . .
H31B H 0.1581 -0.1722 1.1116 0.083 Uiso 1 1 calc R U . . .
H31C H 0.2504 -0.2284 1.0932 0.083 Uiso 1 1 calc R U . . .

loop_
_atom_site_aniso_label
_atom_site_aniso_U_11
_atom_site_aniso_U_22
_atom_site_aniso_U_33
_atom_site_aniso_U_23
_atom_site_aniso_U_13
_atom_site_aniso_U_12
O1 0.0280(14) 0.0372(17) 0.025(3) -0.009(2) 0.009(2) -0.0087(10)
O2 0.0370(15) 0.0365(17) 0.0322(16) 0.0029(12) 0.0071(10) -0.0130(12)
N1 0.0221(14) 0.0254(12) 0.0267(15) -0.0030(11) 0.0087(11) -0.0059(10)
C1 0.019(2) 0.0228(16) 0.023(3) -0.0008(17) 0.009(2) -0.0025(15)
C2 0.0244(8) 0.0259(8) 0.0272(8) -0.0010(6) 0.0088(6) 0.0000(6)
C3 0.0227(16) 0.0328(17) 0.023(3) -0.0040(19) 0.0063(17) 0.0002(13)
C4 0.0249(19) 0.027(2) 0.0285(14) 0.0043(15) 0.0108(13) -0.0025(15)
C5 0.0282(12) 0.0403(13) 0.0303(12) 0.0014(10) 0.0064(9) -0.0044(10)
C6 0.0332(12) 0.0528(15) 0.0260(11) 0.0061(10) 0.0030(9) -0.0032(10)
C7 0.0384(13) 0.0494(14) 0.0293(15) 0.0131(11) 0.0101(10) -0.0007(11)
C8 0.0279(14) 0.0341(15) 0.0361(16) 0.0048(12) 0.0115(12) -0.0035(12)
C9 0.0212(13) 0.0243(13) 0.0289(16) 0.0009(10) 0.0091(12) -0.0002(11)
C10 0.0296(14) 0.0317(13) 0.0409(15) -0.0025(11) 0.0155(12) -0.0130(11)
O1' 0.038(6) 0.034(5) 0.042(8) 0.002(5) 0.001(5) -0.021(4)
O2' 0.040(7) 0.033(7) 0.014(9) -0.008(6) 0.013(8) -0.008(5)
C8' 0.044(6) 0.048(6) 0.031(6) 0.001(5) 0.003(5) 0.006(5)
C7' 0.050(7) 0.054(8) 0.060(9) 0.012(6) 0.032(6) 0.001(6)
C6' 0.043(5) 0.034(5) 0.052(6) 0.009(4) 0.024(5) -0.008(4)
C5' 0.024(5) 0.021(4) 0.065(8) 0.001(5) 0.023(5) -0.004(4)
C4' 0.018(5) 0.020(4) 0.019(5) -0.002(3) 0.007(4) -0.004(3)
C9' 0.023(4) 0.023(4) 0.022(4) 0.003(3) 0.005(4) -0.008(3)
N1' 0.033(6) 0.029(5) 0.023(5) 0.005(4) 0.008(4) -0.003(4)
C1' 0.050(9) 0.046(8) 0.025(9) 0.002(6) 0.022(5) 0.026(6)
C2' 0.0244(8) 0.0259(8) 0.0272(8) -0.0010(6) 0.0088(6) 0.0000(6)
C3' 0.033(12) 0.040(10) 0.034(11) -0.007(6) 0.004(7) 0.015(8)
C10' 0.043(6) 0.065(7) 0.033(5) 0.003(5) -0.004(4) -0.029(6)
O3 0.0384(7) 0.0569(9) 0.0432(8) 0.0130(7) 0.0070(6) 0.0168(7)
O4 0.0922(15) 0.152(2) 0.0557(11) -0.0294(12) 0.0028(10) 0.0884(16)
O5 0.1045(16) 0.0383(9) 0.193(3) -0.0271(12) 0.1102(18) -0.0071(10)
O6 0.0389(8) 0.0536(9) 0.0625(10) 0.0010(7) 0.0255(7) 0.0004(6)
N2 0.0426(9) 0.0494(10) 0.0394(9) 0.0056(7) 0.0135(7) 0.0199(8)
C11 0.0240(7) 0.0235(7) 0.0263(8) -0.0033(6) 0.0074(6) -0.0021(6)
C12 0.0232(7) 0.0238(7) 0.0300(8) -0.0028(6) 0.0101(6) -0.0020(6)
C13 0.0227(7) 0.0247(7) 0.0321(8) -0.0021(6) 0.0100(6) -0.0030(6)
C14 0.0265(8) 0.0288(8) 0.0395(10) -0.0015(7) 0.0148(7) -0.0014(6)
C15 0.0282(9) 0.0331(9) 0.0506(11) 0.0007(8) 0.0189(8) 0.0039(7)
C16 0.0338(9) 0.0322(9) 0.0526(12) 0.0093(8) 0.0187(9) 0.0091(7)
C17 0.0319(9) 0.0328(9) 0.0411(10) 0.0056(7) 0.0153(8) 0.0027(7)
C18 0.0233(8) 0.0276(8) 0.0333(9) -0.0013(7) 0.0106(7) -0.0009(6)
C19 0.0240(7) 0.0237(7) 0.0269(8) -0.0019(6) 0.0105(6) -0.0012(6)
C20 0.0296(8) 0.0386(9) 0.0264(8) -0.0070(7) 0.0057(7) 0.0046(7)
C21 0.0373(10) 0.0399(10) 0.0325(9) -0.0092(8) 0.0106(8) 0.0102(8)
C22 0.0290(8) 0.0319(8) 0.0343(9) 0.0033(7) 0.0123(7) 0.0073(7)
C23 0.0295(8) 0.0403(9) 0.0242(8) 0.0005(7) 0.0063(7) 0.0030(7)
C24 0.0291(8) 0.0368(9) 0.0283(8) -0.0060(7) 0.0097(7) 0.0011(7)
C25 0.0310(8) 0.0300(8) 0.0346(9) 0.0027(7) 0.0164(7) 0.0027(7)
C26 0.0433(10) 0.0272(8) 0.0489(11) -0.0012(8) 0.0292(9) -0.0028(7)
C27 0.0818(17) 0.0288(10) 0.106(2) -0.0195(11) 0.0731(17) -0.0188(11)
C28 0.129(3) 0.0712(18) 0.0782(19) -0.0441(15) 0.066(2) -0.0567(19)
C29 0.0741(18) 0.087(2) 0.0546(15) -0.0259(14) 0.0170(13) -0.0310(16)
C30 0.0410(10) 0.0389(10) 0.0471(11) -0.0047(8) 0.0210(9) -0.0147(8)
C31 0.0597(14) 0.0457(12) 0.0743(16) 0.0235(11) 0.0415(13) 0.0066(10)

loop_
_atom_type_symbol
_atom_type_description
_atom_type_scat_dispersion_real
_atom_type_scat_dispersion_imag
_atom_type_scat_source
C C 0.0181 0.0091 'International Tables Vol C Tables 4.2.6.8 and 6.1.1.4'
H H 0.0000 0.0000 'International Tables Vol C Tables 4.2.6.8 and 6.1.1.4'
N N 0.0311 0.0180 'International Tables Vol C Tables 4.2.6.8 and 6.1.1.4'
O O 0.0492 0.0322 'International Tables Vol C Tables 4.2.6.8 and 6.1.1.4'

loop_
_geom_angle_atom_site_label_1
_geom_angle_atom_site_label_2
_geom_angle_atom_site_label_3
_geom_angle
C1 N1 C9 122.8(5)
C1 N1 C10 118.3(5)
C9 N1 C10 118.8(3)
O1 C1 N1 121.6(8)
O1 C1 C2 119.4(7)
N1 C1 C2 118.6(7)
C1 C2 C3 113.7(4)
C1 C2 C11 111.4(3)
C1 C2 C18 107.7(3)
C3 C2 C11 114.3(3)
C3 C2 C18 106.6(3)
C11 C2 C18 102.08(12)
O2 C3 C2 120.2(6)
O2 C3 C4 125.2(5)
C2 C3 C4 114.5(5)
C3 C4 C5 117.0(4)
C3 C4 C9 122.0(4)
C5 C4 C9 121.0(3)
C4 C5 H5 119.8
C4 C5 C6 120.5(3)
H5 C5 C6 119.8
C5 C6 H6 120.5
C5 C6 C7 119.0(2)
H6 C6 C7 120.5
C6 C7 H7 119.4
C6 C7 C8 121.2(3)
H7 C7 C8 119.4
C7 C8 H8 119.8
C7 C8 C9 120.3(3)
H8 C8 C9 119.8
N1 C9 C4 121.4(3)
N1 C9 C8 120.5(3)
C4 C9 C8 118.1(3)
N1 C10 H10A 109.5
N1 C10 H10B 109.5
N1 C10 H10C 109.5
H10A C10 H10B 109.5
H10A C10 H10C 109.5
H10B C10 H10C 109.5
H8' C8' C7' 119.8
H8' C8' C9' 119.8
C7' C8' C9' 120.3(14)
C8' C7' H7' 118.8
C8' C7' C6' 122.3(14)
H7' C7' C6' 118.8
C7' C6' H6' 120.1
C7' C6' C5' 119.8(10)
H6' C6' C5' 120.1
C6' C5' H5' 120.8
C6' C5' C4' 118.3(12)
H5' C5' C4' 120.8
C5' C4' C9' 123.0(13)
C5' C4' C3' 119.1(18)
C9' C4' C3' 117.8(18)
C8' C9' C4' 116.2(15)
C8' C9' N1' 121.2(13)
C4' C9' N1' 122.5(12)
C9' N1' C1' 118.0(19)
C9' N1' C10' 120.1(11)
C1' N1' C10' 121.8(18)
O1' C1' N1' 112(2)
O2' C3' C4' 120(3)
N1' C10' H10D 109.5
N1' C10' H10E 109.5
N1' C10' H10F 109.5
H10D C10' H10E 109.5
H10D C10' H10F 109.5
H10E C10' H10F 109.5
O3 N2 O4 122.70(17)
O3 N2 C22 119.50(16)
O4 N2 C22 117.80(17)
C2 C11 C12 110.97(14)
C2 C11 C19 120.70(13)
C12 C11 C19 128.17(15)
C11 C12 C13 109.31(14)
C11 C12 C25 127.44(15)
C13 C12 C25 123.24(14)
C12 C13 C14 131.11(15)
C12 C13 C18 109.06(13)
C14 C13 C18 119.66(15)
C13 C14 H14 120.8
C13 C14 C15 118.38(16)
H14 C14 C15 120.8
C14 C15 H15 119.3
C14 C15 C16 121.31(16)
H15 C15 C16 119.3
C15 C16 H16 119.6
C15 C16 C17 120.79(16)
H16 C16 C17 119.6
C16 C17 H17 121.1
C16 C17 C18 117.76(16)
H17 C17 C18 121.1
C2 C18 C13 108.16(14)
C2 C18 C17 129.71(15)
C13 C18 C17 122.11(15)
C11 C19 C20 121.33(14)
C11 C19 C24 119.53(14)
C20 C19 C24 118.99(15)
C19 C20 H20 119.7
C19 C20 C21 120.68(16)
H20 C20 C21 119.7
C20 C21 H21 120.7
C20 C21 C22 118.64(16)
H21 C21 C22 120.7
N2 C22 C21 118.93(15)
N2 C22 C23 118.76(16)
C21 C22 C23 122.27(16)
C22 C23 H23 120.9
C22 C23 C24 118.28(16)
H23 C23 C24 120.9
C19 C24 C23 121.13(15)
C19 C24 H24 119.4
C23 C24 H24 119.4
C12 C25 H25A 108.6
C12 C25 H25B 108.6
C12 C25 C26 114.52(15)
H25A C25 H25B 107.6
H25A C25 C26 108.6
H25B C25 C26 108.6
C25 C26 C27 110.75(14)
C25 C26 C30 113.33(14)
C25 C26 C31 108.66(17)
C27 C26 C30 103.38(19)
C27 C26 C31 110.33(17)
C30 C26 C31 110.32(16)
O5 C27 C26 122.8(3)
O5 C27 C28 126.5(2)
C26 C27 C28 110.7(2)
C27 C28 H28A 110.4
C27 C28 H28B 110.4
C27 C28 C29 106.80(19)
H28A C28 H28B 108.6
H28A C28 C29 110.4
H28B C28 C29 110.4
C28 C29 H29A 110.5
C28 C29 H29B 110.5
C28 C29 C30 106.1(2)
H29A C29 H29B 108.7
H29A C29 C30 110.5
H29B C29 C30 110.5
O6 C30 C26 124.01(19)
O6 C30 C29 125.3(2)
C26 C30 C29 110.73(19)
C26 C31 H31A 109.5
C26 C31 H31B 109.5
C26 C31 H31C 109.5
H31A C31 H31B 109.5
H31A C31 H31C 109.5
H31B C31 H31C 109.5

loop_
_geom_bond_atom_site_label_1
_geom_bond_atom_site_label_2
_geom_bond_distance
O1 C1 1.229(12)
O2 C3 1.177(10)
N1 C1 1.375(8)
N1 C9 1.414(4)
N1 C10 1.468(3)
C1 C2 1.552(8)
C2 C3 1.563(6)
C2 C11 1.519(2)
C2 C18 1.538(2)
C3 C4 1.485(8)
C4 C5 1.395(4)
C4 C9 1.398(4)
C5 H5 0.950
C5 C6 1.382(3)
C6 H6 0.950
C6 C7 1.387(3)
C7 H7 0.950
C7 C8 1.389(4)
C8 H8 0.950
C8 C9 1.403(4)
C10 H10A 0.980
C10 H10B 0.980
C10 H10C 0.980
O1' C1' 1.38(4)
O2' C3' 1.23(5)
C8' H8' 0.950
C8' C7' 1.343(17)
C8' C9' 1.444(15)
C7' H7' 0.950
C7' C6' 1.362(17)
C6' H6' 0.950
C6' C5' 1.415(16)
C5' H5' 0.950
C5' C4' 1.368(14)
C4' C9' 1.396(15)
C4' C3' 1.47(4)
C9' N1' 1.365(14)
N1' C1' 1.36(3)
N1' C10' 1.505(15)
C10' H10D 0.980
C10' H10E 0.980
C10' H10F 0.980
O3 N2 1.214(2)
O4 N2 1.214(2)
O5 C27 1.205(3)
O6 C30 1.205(2)
N2 C22 1.468(2)
C11 C12 1.350(2)
C11 C19 1.477(2)
C12 C13 1.471(2)
C12 C25 1.502(2)
C13 C14 1.391(2)
C13 C18 1.405(2)
C14 H14 0.950
C14 C15 1.393(2)
C15 H15 0.950
C15 C16 1.385(3)
C16 H16 0.950
C16 C17 1.398(2)
C17 H17 0.950
C17 C18 1.376(2)
C19 C20 1.392(2)
C19 C24 1.394(2)
C20 H20 0.950
C20 C21 1.385(2)
C21 H21 0.950
C21 C22 1.383(2)
C22 C23 1.381(2)
C23 H23 0.950
C23 C24 1.383(2)
C24 H24 0.950
C25 H25A 0.990
C25 H25B 0.990
C25 C26 1.550(2)
C26 C27 1.527(3)
C26 C30 1.521(3)
C26 C31 1.532(3)
C27 C28 1.511(4)
C28 H28A 0.990
C28 H28B 0.990
C28 C29 1.511(4)
C29 H29A 0.990
C29 H29B 0.990
C29 C30 1.510(3)
C31 H31A 0.980
C31 H31B 0.980
C31 H31C 0.980

loop_
_geom_torsion_atom_site_label_1
_geom_torsion_atom_site_label_2
_geom_torsion_atom_site_label_3
_geom_torsion_atom_site_label_4
_geom_torsion
C9 N1 C1 O1 172.9(7)
C9 N1 C1 C2 -14.3(8)
C10 N1 C1 O1 -2.6(10)
C10 N1 C1 C2 170.2(4)
O1 C1 C2 C3 -158.3(8)
O1 C1 C2 C11 -27.4(9)
O1 C1 C2 C18 83.8(8)
N1 C1 C2 C3 28.7(8)
N1 C1 C2 C11 159.6(5)
N1 C1 C2 C18 -89.2(6)
C1 C2 C3 O2 155.5(6)
C1 C2 C3 C4 -29.0(7)
C11 C2 C3 O2 26.0(7)
C11 C2 C3 C4 -158.5(4)
C18 C2 C3 O2 -86.0(7)
C18 C2 C3 C4 89.5(4)
O2 C3 C4 C5 9.5(9)
O2 C3 C4 C9 -168.0(6)
C2 C3 C4 C5 -165.7(3)
C2 C3 C4 C9 16.8(7)
C3 C4 C5 C6 -177.4(4)
C9 C4 C5 C6 0.2(4)
C4 C5 C6 C7 0.7(4)
C5 C6 C7 C8 -0.7(4)
C6 C7 C8 C9 -0.1(4)
C3 C4 C9 N1 -1.3(5)
C3 C4 C9 C8 176.4(4)
C5 C4 C9 N1 -178.7(3)
C5 C4 C9 C8 -1.1(4)
C7 C8 C9 N1 178.7(2)
C7 C8 C9 C4 1.0(4)
C1 N1 C9 C4 -0.4(6)
C1 N1 C9 C8 -178.0(5)
C10 N1 C9 C4 175.1(2)
C10 N1 C9 C8 -2.5(4)
C9' C8' C7' C6' 0.6(18)
C8' C7' C6' C5' -1.9(17)
C7' C6' C5' C4' 1.7(15)
C6' C5' C4' C9' -0.2(17)
C6' C5' C4' C3' -176.5(18)
C5' C4' C9' C8' -1.1(17)
C5' C4' C9' N1' 176.3(11)
C3' C4' C9' C8' 175.3(18)
C3' C4' C9' N1' -7(2)
C7' C8' C9' C4' 0.9(16)
C7' C8' C9' N1' -176.5(11)
C8' C9' N1' C1' -175.2(17)
C8' C9' N1' C10' 1.9(17)
C4' C9' N1' C1' 8(2)
C4' C9' N1' C10' -175.4(11)
C9' N1' C1' O1' -169.2(16)
C10' N1' C1' O1' 14(3)
C5' C4' C3' O2' -18(4)
C9' C4' C3' O2' 165(3)
C1 C2 C11 C12 121.3(4)
C1 C2 C11 C19 -54.4(4)
C3 C2 C11 C12 -108.1(3)
C3 C2 C11 C19 76.2(3)
C18 C2 C11 C12 6.63(17)
C18 C2 C11 C19 -169.09(13)
C2 C11 C12 C13 -5.72(18)
C2 C11 C12 C25 173.60(15)
C19 C11 C12 C13 169.60(15)
C19 C11 C12 C25 -11.1(3)
C11 C12 C13 C14 -172.82(17)
C11 C12 C13 C18 2.24(18)
C25 C12 C13 C14 7.8(3)
C25 C12 C13 C18 -177.11(15)
C12 C13 C14 C15 174.50(17)
C18 C13 C14 C15 -0.1(2)
C13 C14 C15 C16 0.3(3)
C14 C15 C16 C17 0.0(3)
C15 C16 C17 C18 -0.5(3)
C16 C17 C18 C2 -177.06(17)
C16 C17 C18 C13 0.7(3)
C12 C13 C18 C2 2.09(18)
C12 C13 C18 C17 -176.13(15)
C14 C13 C18 C2 177.80(15)
C14 C13 C18 C17 -0.4(3)
C1 C2 C18 C13 -122.4(4)
C1 C2 C18 C17 55.6(4)
C3 C2 C18 C13 115.2(3)
C3 C2 C18 C17 -66.8(4)
C11 C2 C18 C13 -5.05(16)
C11 C2 C18 C17 172.98(17)
C2 C11 C19 C20 -52.5(2)
C2 C11 C19 C24 123.02(17)
C12 C11 C19 C20 132.62(18)
C12 C11 C19 C24 -51.9(2)
C11 C19 C20 C21 175.54(17)
C24 C19 C20 C21 0.0(3)
C19 C20 C21 C22 0.2(3)
C20 C21 C22 N2 -177.42(17)
C20 C21 C22 C23 0.3(3)
O3 N2 C22 C21 177.22(18)
O3 N2 C22 C23 -0.5(3)
O4 N2 C22 C21 -1.9(3)
O4 N2 C22 C23 -179.7(2)
N2 C22 C23 C24 176.70(16)
C21 C22 C23 C24 -1.0(3)
C22 C23 C24 C19 1.2(3)
C11 C19 C24 C23 -176.37(15)
C20 C19 C24 C23 -0.8(3)
C11 C12 C25 C26 -91.9(2)
C13 C12 C25 C26 87.29(19)
C12 C25 C26 C27 58.9(2)
C12 C25 C26 C30 -56.71(19)
C12 C25 C26 C31 -179.72(15)
C25 C26 C27 O5 62.4(3)
C25 C26 C27 C28 -119.29(19)
C30 C26 C27 O5 -175.9(2)
C30 C26 C27 C28 2.4(2)
C31 C26 C27 O5 -57.9(3)
C31 C26 C27 C28 120.4(2)
O5 C27 C28 C29 -174.8(2)
C26 C27 C28 C29 7.0(3)
C27 C28 C29 C30 -13.5(3)
C28 C29 C30 O6 -163.5(2)
C28 C29 C30 C26 15.7(3)
C25 C26 C30 O6 -72.0(2)
C25 C26 C30 C29 108.8(2)
C27 C26 C30 O6 168.09(18)
C27 C26 C30 C29 -11.2(2)
C31 C26 C30 O6 50.1(3)
C31 C26 C30 C29 -129.1(2)
